data_7705067
loop_
_publ_author_name
'Shen, Yang-Lin'
'Jin, Jun-Ling'
'Xie, Yun-Peng'
'Lu, Xing'

_publ_section_title
;
 <i>tert</i>-Butyl thiol and pyridine ligand co-protected 50-nuclei
 clusters: the effect of pyridines on Ag-SR bonds.
;
_journal_issue 36
_journal_name_full 'Dalton transactions (Cambridge, England : 2003)'
_journal_page_first 12574
_journal_page_last 12580
_journal_paper_doi 10.1039/d0dt02003f
_journal_volume 49
_journal_year 2020
_chemical_formula_sum 'C58 H86 Ag12 N14 O20 S6'
_chemical_formula_weight 2786.20
_space_group_crystal_system monoclinic
_space_group_IT_number 15
_space_group_name_Hall '-C 2yc'
_space_group_name_H-M_alt 'C 1 2/c 1'
_atom_sites_solution_hydrogens geom
_audit_creation_method SHELXL-2014/7
_audit_update_record
;
2020-04-27 deposited with the CCDC.	2020-08-07 downloaded from the CCDC.
;
_cell_angle_alpha 90
_cell_angle_beta 92.6030(10)
_cell_angle_gamma 90
_cell_formula_units_Z 4
_cell_length_a 22.4694(10)
_cell_length_b 22.3474(8)
_cell_length_c 17.3851(7)
_cell_measurement_reflns_used 8824
_cell_measurement_temperature 173(2)
_cell_measurement_theta_max 25.0042
_cell_measurement_theta_min 2.9001
_cell_volume 8720.6(6)
_computing_cell_refinement 'SAINT (Bruker, 2014)'
_computing_data_collection 'Apex2 (Bruker, 2014)'
_computing_data_reduction 'SAINT (Bruker, 2014)'
_computing_structure_refinement 'SHELXL-2014/7 (Sheldrick, 2014)'
_computing_structure_solution 'SHELXTL XT-2014/4 (Sheldrick, 2014)'
_diffrn_ambient_temperature 173(2)
_diffrn_measured_fraction_theta_full 0.973
_diffrn_measured_fraction_theta_max 0.973
_diffrn_measurement_device_type 'Bruker D8 Quest'
_diffrn_radiation_type MoK\a
_diffrn_radiation_wavelength 0.71073
_diffrn_reflns_av_R_equivalents 0.0384
_diffrn_reflns_av_unetI/netI 0.0380
_diffrn_reflns_Laue_measured_fraction_full 0.973
_diffrn_reflns_Laue_measured_fraction_max 0.973
_diffrn_reflns_limit_h_max 24
_diffrn_reflns_limit_h_min -24
_diffrn_reflns_limit_k_max 24
_diffrn_reflns_limit_k_min -24
_diffrn_reflns_limit_l_max 17
_diffrn_reflns_limit_l_min -19
_diffrn_reflns_number 20719
_diffrn_reflns_point_group_measured_fraction_full 0.973
_diffrn_reflns_point_group_measured_fraction_max 0.973
_diffrn_reflns_theta_full 23.255
_diffrn_reflns_theta_max 23.255
_diffrn_reflns_theta_min 2.861
_exptl_absorpt_coefficient_mu 2.842
_exptl_absorpt_correction_T_max 0.7452
_exptl_absorpt_correction_T_min 0.6370
_exptl_absorpt_correction_type multi-scan
_exptl_absorpt_process_details SADABS
_exptl_crystal_colour colorless
_exptl_crystal_density_diffrn 2.122
_exptl_crystal_description bulk
_exptl_crystal_F_000 5408
_refine_diff_density_max 0.774
_refine_diff_density_min -0.662
_refine_diff_density_rms 0.130
_refine_ls_extinction_method none
_refine_ls_goodness_of_fit_ref 1.069
_refine_ls_hydrogen_treatment constr
_refine_ls_matrix_type full
_refine_ls_number_parameters 498
_refine_ls_number_reflns 6105
_refine_ls_number_restraints 0
_refine_ls_restrained_S_all 1.069
_refine_ls_R_factor_all 0.0513
_refine_ls_R_factor_gt 0.0346
_refine_ls_shift/su_max 0.001
_refine_ls_shift/su_mean 0.000
_refine_ls_structure_factor_coef Fsqd
_refine_ls_weighting_details 'w=1/[\s^2^(Fo^2^)+(0.0225P)^2^+80.7517P] where P=(Fo^2^+2Fc^2^)/3'
_refine_ls_weighting_scheme calc
_refine_ls_wR_factor_gt 0.0701
_refine_ls_wR_factor_ref 0.0771
_reflns_Friedel_coverage 0.000
_reflns_number_gt 4857
_reflns_number_total 6105
_reflns_threshold_expression 'I > 2\s(I)'
_cod_data_source_file d0dt02003f2.cif
_cod_data_source_block Compound3
_cod_depositor_comments
;
The following automatic conversions were performed:

data item '_exptl_absorpt_correction_type' value 'Multi-scan' was
changed to 'multi-scan' in accordance with the
/home/data/users/saulius/crontab/automatic-downloads/rss-feeds/RSC/lib/dictionaries/cif_core.dic
dictionary named 'cif_core.dic' version 2.4.2 last updated on
2011-04-26.

Automatic conversion script
Id: cif_fix_values 7556 2019-12-06 15:28:31Z antanas 

 Adding full bibliography for 7705063--7705068.cif.
;
_cod_original_sg_symbol_H-M 'C 2/c'
_cod_database_code 7705067
_shelx_shelxl_version_number 2014/7
_shelx_space_group_comment
;
The symmetry employed for this shelxl refinement is uniquely defined
by the following loop, which should always be used as a source of
symmetry information in preference to the above space-group names.
They are only intended as comments.
;
_shelx_estimated_absorpt_t_min 0.6370
_shelx_estimated_absorpt_t_max 0.7452

loop_
_space_group_symop_operation_xyz
'x, y, z'
'-x, y, -z+1/2'
'x+1/2, y+1/2, z'
'-x+1/2, y+1/2, -z+1/2'
'-x, -y, -z'
'x, -y, z-1/2'
'-x+1/2, -y+1/2, -z'
'x+1/2, -y+1/2, z-1/2'

loop_
_atom_site_label
_atom_site_type_symbol
_atom_site_fract_x
_atom_site_fract_y
_atom_site_fract_z
_atom_site_U_iso_or_equiv
_atom_site_adp_type
_atom_site_occupancy
_atom_site_site_symmetry_order
_atom_site_calc_flag
_atom_site_refinement_flags_posn
_atom_site_refinement_flags_adp
_atom_site_refinement_flags_occupancy
_atom_site_disorder_assembly
_atom_site_disorder_group
Ag1 Ag 0.34148(2) 0.19193(2) 0.49085(3) 0.02847(14) Uani 1 1 d . . . . .
Ag2 Ag 0.29253(2) 0.26339(2) 0.36341(3) 0.03278(15) Uani 1 1 d . . . . .
Ag3 Ag 0.37024(2) 0.32619(2) 0.48445(3) 0.03902(16) Uani 1 1 d . . . . .
Ag4 Ag 0.32382(3) 0.33570(2) 0.68485(3) 0.03811(16) Uani 1 1 d . . . . .
Ag5 Ag 0.25148(3) 0.41848(2) 0.52347(3) 0.03878(16) Uani 1 1 d . . . . .
Ag6 Ag 0.31690(3) 0.16692(3) 0.65922(3) 0.04244(17) Uani 1 1 d . . . . .
S1 S 0.37057(8) 0.25667(7) 0.60045(10) 0.0309(4) Uani 1 1 d . . . . .
S2 S 0.28256(8) 0.15528(7) 0.37579(10) 0.0293(4) Uani 1 1 d . . . . .
S3 S 0.28315(8) 0.36772(7) 0.40205(10) 0.0294(4) Uani 1 1 d . . . . .
O1 O 0.3688(2) 0.0843(2) 0.5446(3) 0.0449(13) Uani 1 1 d . . . . .
O2 O 0.4507(3) 0.0372(2) 0.5214(3) 0.0636(17) Uani 1 1 d . . . . .
O3 O 0.4326(2) 0.1225(2) 0.4677(3) 0.0562(15) Uani 1 1 d . . . . .
O4 O 0.3519(2) 0.4350(2) 0.6041(3) 0.0457(13) Uani 1 1 d . . . . .
O5 O 0.4208(2) 0.5022(2) 0.5956(3) 0.0494(14) Uani 1 1 d . . . . .
O6 O 0.4156(2) 0.4300(2) 0.5138(3) 0.0536(15) Uani 1 1 d . . . . .
O7 O 0.2034(3) 0.2565(2) 0.2178(3) 0.0515(14) Uani 1 1 d . . . . .
O8 O 0.2590(3) 0.2345(2) 0.1236(3) 0.0656(18) Uani 1 1 d . . . . .
O9 O 0.2972(3) 0.2788(3) 0.2225(3) 0.0651(17) Uani 1 1 d . . . . .
O101 O 0.5462(3) 0.0789(3) 0.3990(4) 0.084(2) Uiso 1 1 d . . . . .
N1 N 0.3705(3) 0.3820(2) 0.7864(3) 0.0330(14) Uani 1 1 d . . . . .
N2 N 0.2376(3) 0.5191(3) 0.5297(3) 0.0391(15) Uani 1 1 d . . . . .
N3 N 0.3656(3) 0.1068(3) 0.7470(3) 0.0426(16) Uani 1 1 d . . . . .
N4 N 0.4623(3) 0.3135(3) 0.4260(3) 0.0373(15) Uani 1 1 d . . . . .
N5 N 0.2527(3) 0.2557(2) 0.1877(4) 0.0393(16) Uani 1 1 d . . . . .
N6 N 0.4177(3) 0.0813(3) 0.5115(4) 0.0414(16) Uani 1 1 d . . . . .
N7 N 0.3964(3) 0.4555(3) 0.5709(3) 0.0342(15) Uani 1 1 d . . . . .
C1 C 0.4504(4) 0.2481(4) 0.6293(7) 0.083(4) Uani 1 1 d . . . . .
H1 H 0.4428 0.2450 0.6854 0.100 Uiso 1 1 calc R U . A 1
C2 C 0.4810(3) 0.3057(4) 0.6377(5) 0.050(2) Uani 1 1 d . . . . .
H2A H 0.4828 0.3249 0.5871 0.075 Uiso 1 1 calc R U . . .
H2AB H 0.5216 0.2993 0.6593 0.075 Uiso 1 1 calc R U . . .
H2AC H 0.4592 0.3315 0.6722 0.075 Uiso 1 1 calc R U . . .
C3A C 0.4750(6) 0.1944(7) 0.6266(19) 0.085(9) Uani 0.72(4) 1 d . . P B 1
H3A1 H 0.4863 0.1860 0.5739 0.128 Uiso 0.72(4) 1 calc R U P B 1
H3A2 H 0.4464 0.1643 0.6426 0.128 Uiso 0.72(4) 1 calc R U P B 1
H3A3 H 0.5106 0.1932 0.6614 0.128 Uiso 0.72(4) 1 calc R U P B 1
C3B C 0.4664(12) 0.2002(12) 0.680(2) 0.021(9) Uiso 0.28(4) 1 d . . P B 2
H3B1 H 0.5092 0.1924 0.6775 0.031 Uiso 0.28(4) 1 calc R U P B 2
H3B2 H 0.4441 0.1642 0.6636 0.031 Uiso 0.28(4) 1 calc R U P B 2
H3B3 H 0.4568 0.2109 0.7323 0.031 Uiso 0.28(4) 1 calc R U P B 2
C4 C 0.4120(3) 0.4238(3) 0.7763(4) 0.0347(17) Uani 1 1 d . . . . .
H4 H 0.4208 0.4344 0.7251 0.042 Uiso 1 1 calc R U . . .
C5 C 0.4423(3) 0.4521(3) 0.8357(4) 0.0354(18) Uani 1 1 d . . . . .
H5 H 0.4719 0.4811 0.8257 0.042 Uiso 1 1 calc R U . . .
C6 C 0.4295(3) 0.4382(4) 0.9099(5) 0.048(2) Uani 1 1 d . . . . .
H6 H 0.4497 0.4575 0.9522 0.058 Uiso 1 1 calc R U . . .
C7 C 0.3868(4) 0.3958(4) 0.9217(4) 0.053(2) Uani 1 1 d . . . . .
H7 H 0.3770 0.3850 0.9724 0.064 Uiso 1 1 calc R U . . .
C8 C 0.3582(3) 0.3688(3) 0.8586(4) 0.0427(19) Uani 1 1 d . . . . .
H8 H 0.3285 0.3396 0.8672 0.051 Uiso 1 1 calc R U . . .
C9 C 0.3342(3) 0.1157(3) 0.3125(4) 0.0412(19) Uani 1 1 d . . . . .
H9 H 0.3558 0.0844 0.3440 0.049 Uiso 1 1 calc R U . . .
C10 C 0.2985(4) 0.0854(5) 0.2510(6) 0.101(4) Uani 1 1 d . . . . .
H10A H 0.2757 0.1151 0.2206 0.152 Uiso 1 1 calc R U . . .
H10B H 0.2711 0.0571 0.2739 0.152 Uiso 1 1 calc R U . . .
H10C H 0.3251 0.0637 0.2175 0.152 Uiso 1 1 calc R U . . .
C11 C 0.3800(4) 0.1566(5) 0.2802(6) 0.084(3) Uani 1 1 d . . . . .
H11A H 0.4071 0.1332 0.2494 0.126 Uiso 1 1 calc R U . . .
H11B H 0.4027 0.1762 0.3226 0.126 Uiso 1 1 calc R U . . .
H11C H 0.3600 0.1870 0.2477 0.126 Uiso 1 1 calc R U . . .
C12 C 0.4811(4) 0.2585(4) 0.4100(5) 0.058(2) Uani 1 1 d . . . . .
H12 H 0.4554 0.2258 0.4192 0.070 Uiso 1 1 calc R U . . .
C13 C 0.5363(5) 0.2465(4) 0.3807(6) 0.084(4) Uani 1 1 d . . . . .
H13 H 0.5487 0.2064 0.3730 0.100 Uiso 1 1 calc R U . . .
C14 C 0.5726(4) 0.2936(4) 0.3631(6) 0.080(3) Uani 1 1 d . . . . .
H14 H 0.6098 0.2870 0.3407 0.097 Uiso 1 1 calc R U . . .
C15 C 0.5536(4) 0.3503(4) 0.3786(5) 0.059(2) Uani 1 1 d . . . . .
H15 H 0.5776 0.3838 0.3672 0.070 Uiso 1 1 calc R U . . .
C16 C 0.4993(3) 0.3583(3) 0.4108(4) 0.0385(19) Uani 1 1 d . . . . .
H16 H 0.4875 0.3980 0.4228 0.046 Uiso 1 1 calc R U . . .
C17 C 0.3716(3) 0.1217(4) 0.8209(5) 0.054(2) Uani 1 1 d . . . . .
H17 H 0.3528 0.1571 0.8379 0.065 Uiso 1 1 calc R U . . .
C18 C 0.4045(4) 0.0875(5) 0.8744(5) 0.072(3) Uani 1 1 d . . . . .
H18 H 0.4089 0.0998 0.9267 0.086 Uiso 1 1 calc R U . . .
C19 C 0.4307(4) 0.0355(6) 0.8504(7) 0.080(3) Uani 1 1 d . . . . .
H19 H 0.4527 0.0109 0.8860 0.096 Uiso 1 1 calc R U . . .
C20 C 0.4246(4) 0.0201(4) 0.7754(7) 0.071(3) Uani 1 1 d . . . . .
H20 H 0.4426 -0.0155 0.7575 0.086 Uiso 1 1 calc R U . . .
C21 C 0.3920(4) 0.0563(4) 0.7248(5) 0.059(2) Uani 1 1 d . . . . .
H21 H 0.3882 0.0449 0.6722 0.070 Uiso 1 1 calc R U . . .
C22 C 0.2007(4) 0.5472(3) 0.4793(4) 0.047(2) Uani 1 1 d . . . . .
H22 H 0.1752 0.5235 0.4467 0.057 Uiso 1 1 calc R U . . .
C23 C 0.1973(4) 0.6078(3) 0.4719(5) 0.050(2) Uani 1 1 d . . . . .
H23 H 0.1708 0.6255 0.4343 0.060 Uiso 1 1 calc R U . . .
C24 C 0.2330(4) 0.6428(3) 0.5198(5) 0.049(2) Uani 1 1 d . . . . .
H24 H 0.2319 0.6851 0.5158 0.058 Uiso 1 1 calc R U . . .
C25 C 0.2704(3) 0.6150(3) 0.5735(5) 0.048(2) Uani 1 1 d . . . . .
H25 H 0.2950 0.6380 0.6081 0.057 Uiso 1 1 calc R U . . .
C26 C 0.2718(3) 0.5535(3) 0.5766(4) 0.043(2) Uani 1 1 d . . . . .
H26 H 0.2981 0.5347 0.6136 0.052 Uiso 1 1 calc R U . . .
C27 C 0.2869(4) 0.4729(4) 0.3232(6) 0.075(3) Uiso 1 1 d . . . . .
H27A H 0.3080 0.4979 0.2869 0.112 Uiso 1 1 calc R U . . .
H27B H 0.2863 0.4932 0.3731 0.112 Uiso 1 1 calc R U . . .
H27C H 0.2459 0.4662 0.3033 0.112 Uiso 1 1 calc R U . . .
C28 C 0.3643(4) 0.3986(4) 0.2924(5) 0.056(2) Uani 1 1 d . . . . .
H28A H 0.3504 0.3715 0.2510 0.084 Uiso 1 1 calc R U . . .
H28B H 0.3918 0.3772 0.3280 0.084 Uiso 1 1 calc R U . . .
H28C H 0.3848 0.4328 0.2704 0.084 Uiso 1 1 calc R U . . .
C29 C 0.3157(5) 0.4188(4) 0.3320(7) 0.105(5) Uani 1 1 d . . . . .
H29 H 0.3429 0.4360 0.3734 0.126 Uiso 1 1 calc R U . . .

loop_
_atom_site_aniso_label
_atom_site_aniso_U_11
_atom_site_aniso_U_22
_atom_site_aniso_U_33
_atom_site_aniso_U_23
_atom_site_aniso_U_13
_atom_site_aniso_U_12
Ag1 0.0358(3) 0.0226(3) 0.0265(3) -0.0032(2) -0.0046(2) -0.0006(2)
Ag2 0.0401(3) 0.0229(3) 0.0349(3) 0.0017(2) -0.0026(3) 0.0036(2)
Ag3 0.0343(3) 0.0321(3) 0.0499(4) -0.0031(3) -0.0057(3) -0.0029(3)
Ag4 0.0448(4) 0.0333(3) 0.0357(3) -0.0069(3) -0.0054(3) -0.0037(3)
Ag5 0.0461(4) 0.0281(3) 0.0418(3) -0.0015(3) -0.0021(3) -0.0013(3)
Ag6 0.0455(4) 0.0406(3) 0.0399(3) 0.0027(3) -0.0128(3) 0.0112(3)
S1 0.0293(10) 0.0280(9) 0.0344(10) -0.0067(8) -0.0110(8) 0.0041(8)
S2 0.0347(10) 0.0251(9) 0.0277(9) -0.0045(7) -0.0046(8) 0.0015(8)
S3 0.0326(10) 0.0209(9) 0.0350(10) 0.0055(8) 0.0064(8) 0.0000(7)
O1 0.038(3) 0.038(3) 0.058(4) -0.006(3) -0.002(3) 0.003(3)
O2 0.070(4) 0.053(4) 0.067(4) 0.002(3) -0.008(3) 0.040(3)
O3 0.045(3) 0.052(4) 0.072(4) 0.018(3) 0.003(3) 0.012(3)
O4 0.036(3) 0.046(3) 0.055(3) 0.019(3) -0.006(3) -0.011(3)
O5 0.058(4) 0.030(3) 0.059(4) -0.008(3) -0.009(3) -0.015(3)
O6 0.058(4) 0.045(3) 0.058(4) -0.017(3) 0.002(3) -0.002(3)
O7 0.060(4) 0.045(3) 0.050(4) 0.002(3) 0.015(3) -0.003(3)
O8 0.107(5) 0.053(4) 0.039(3) -0.023(3) 0.017(3) -0.014(3)
O9 0.079(5) 0.076(4) 0.040(3) 0.007(3) 0.000(3) -0.036(4)
N1 0.039(4) 0.027(3) 0.033(4) -0.003(3) -0.002(3) -0.001(3)
N2 0.048(4) 0.034(4) 0.034(4) -0.004(3) -0.002(3) -0.002(3)
N3 0.039(4) 0.056(4) 0.033(4) 0.007(3) -0.001(3) 0.008(3)
N4 0.037(4) 0.033(4) 0.042(4) -0.004(3) 0.003(3) -0.005(3)
N5 0.054(5) 0.022(3) 0.042(4) 0.003(3) -0.004(4) -0.007(3)
N6 0.049(5) 0.039(4) 0.034(4) -0.006(3) -0.020(3) 0.007(4)
N7 0.040(4) 0.027(4) 0.034(4) 0.009(3) -0.017(3) 0.002(3)
C1 0.041(6) 0.033(5) 0.171(11) -0.008(6) -0.063(6) 0.002(4)
C2 0.031(4) 0.062(6) 0.056(5) -0.009(4) -0.017(4) -0.003(4)
C3A 0.024(7) 0.091(12) 0.14(2) -0.033(11) -0.021(9) 0.017(7)
C4 0.043(5) 0.030(4) 0.031(4) 0.000(3) -0.002(3) 0.006(4)
C5 0.040(4) 0.025(4) 0.040(5) -0.009(3) -0.005(4) -0.004(3)
C6 0.045(5) 0.052(5) 0.048(5) -0.020(4) -0.012(4) -0.002(4)
C7 0.057(6) 0.073(6) 0.028(4) -0.008(4) -0.002(4) -0.004(5)
C8 0.044(5) 0.044(5) 0.040(5) 0.003(4) 0.004(4) -0.006(4)
C9 0.039(5) 0.040(4) 0.044(5) -0.007(4) -0.007(4) 0.007(4)
C10 0.073(7) 0.123(10) 0.105(9) -0.095(8) -0.009(6) 0.022(7)
C11 0.084(8) 0.083(7) 0.090(8) -0.012(6) 0.051(6) 0.006(6)
C12 0.056(6) 0.052(6) 0.071(6) -0.012(5) 0.033(5) -0.019(5)
C13 0.084(8) 0.054(6) 0.117(9) -0.032(6) 0.052(7) -0.016(6)
C14 0.074(7) 0.068(7) 0.104(8) -0.023(6) 0.059(6) -0.021(6)
C15 0.064(6) 0.048(5) 0.066(6) -0.016(5) 0.028(5) -0.027(5)
C16 0.050(5) 0.027(4) 0.039(4) -0.002(3) 0.002(4) -0.011(4)
C17 0.043(5) 0.067(6) 0.053(6) 0.012(5) 0.004(4) 0.003(4)
C18 0.050(6) 0.111(9) 0.053(6) 0.038(6) -0.011(5) -0.004(6)
C19 0.047(6) 0.113(10) 0.078(8) 0.059(7) -0.011(6) 0.000(6)
C20 0.056(6) 0.060(6) 0.097(8) 0.035(6) -0.004(6) 0.016(5)
C21 0.057(6) 0.059(6) 0.060(6) 0.017(5) 0.004(5) 0.014(5)
C22 0.059(6) 0.041(5) 0.040(5) -0.003(4) -0.010(4) -0.002(4)
C23 0.071(6) 0.028(4) 0.050(5) 0.009(4) -0.002(5) 0.012(4)
C24 0.062(6) 0.030(4) 0.056(5) -0.001(4) 0.020(5) -0.007(4)
C25 0.042(5) 0.034(5) 0.066(6) -0.017(4) 0.008(4) -0.004(4)
C26 0.047(5) 0.036(5) 0.046(5) -0.007(4) -0.006(4) -0.001(4)
C28 0.064(6) 0.050(5) 0.056(5) 0.018(4) 0.017(5) 0.002(4)
C29 0.128(10) 0.044(5) 0.153(11) 0.050(6) 0.117(9) 0.039(6)

loop_
_atom_type_symbol
_atom_type_description
_atom_type_scat_dispersion_real
_atom_type_scat_dispersion_imag
_atom_type_scat_source
C C 0.0033 0.0016 'International Tables Vol C Tables 4.2.6.8 and 6.1.1.4'
H H 0.0000 0.0000 'International Tables Vol C Tables 4.2.6.8 and 6.1.1.4'
N N 0.0061 0.0033 'International Tables Vol C Tables 4.2.6.8 and 6.1.1.4'
O O 0.0106 0.0060 'International Tables Vol C Tables 4.2.6.8 and 6.1.1.4'
S S 0.1246 0.1234 'International Tables Vol C Tables 4.2.6.8 and 6.1.1.4'
Ag Ag -0.8971 1.1015 'International Tables Vol C Tables 4.2.6.8 and 6.1.1.4'

loop_
_geom_angle_atom_site_label_1
_geom_angle_atom_site_label_2
_geom_angle_atom_site_label_3
_geom_angle
_geom_angle_site_symmetry_1
_geom_angle_site_symmetry_3
_geom_angle_publ_flag
S1 Ag1 S2 158.56(6) . . ?
S1 Ag1 Ag2 110.22(4) . . ?
S2 Ag1 Ag2 53.03(4) . . ?
S1 Ag1 Ag6 54.41(5) . . ?
S2 Ag1 Ag6 126.71(5) . . ?
Ag2 Ag1 Ag6 138.79(2) . . ?
S1 Ag1 Ag3 53.42(4) . . ?
S2 Ag1 Ag3 113.43(4) . . ?
Ag2 Ag1 Ag3 60.573(17) . . ?
Ag6 Ag1 Ag3 105.12(2) . . ?
S1 Ag1 Ag5 131.07(5) . 7_556 ?
S2 Ag1 Ag5 50.85(4) . 7_556 ?
Ag2 Ag1 Ag5 98.04(2) . 7_556 ?
Ag6 Ag1 Ag5 77.884(19) . 7_556 ?
Ag3 Ag1 Ag5 151.43(2) . 7_556 ?
S2 Ag2 S3 156.11(6) . . ?
S2 Ag2 O9 103.47(15) . . ?
S3 Ag2 O9 98.48(15) . . ?
S2 Ag2 Ag1 54.62(4) . . ?
S3 Ag2 Ag1 110.48(5) . . ?
O9 Ag2 Ag1 142.91(16) . . ?
S2 Ag2 Ag6 117.39(5) . 7_556 ?
S3 Ag2 Ag6 56.27(4) . 7_556 ?
O9 Ag2 Ag6 82.29(16) . 7_556 ?
Ag1 Ag2 Ag6 133.03(3) . 7_556 ?
S2 Ag2 Ag3 116.87(4) . . ?
S3 Ag2 Ag3 54.40(4) . . ?
O9 Ag2 Ag3 125.11(13) . . ?
Ag1 Ag2 Ag3 62.432(18) . . ?
Ag6 Ag2 Ag3 107.62(2) 7_556 . ?
N4 Ag3 S1 107.25(15) . . ?
N4 Ag3 S3 117.84(15) . . ?
S1 Ag3 S3 129.98(6) . . ?
N4 Ag3 O6 81.17(19) . . ?
S1 Ag3 O6 113.95(13) . . ?
S3 Ag3 O6 94.03(13) . . ?
N4 Ag3 Ag2 97.73(14) . . ?
S1 Ag3 Ag2 104.44(4) . . ?
S3 Ag3 Ag2 51.10(4) . . ?
O6 Ag3 Ag2 140.17(13) . . ?
N4 Ag3 Ag1 95.07(14) . . ?
S1 Ag3 Ag1 50.82(4) . . ?
S3 Ag3 Ag1 102.64(4) . . ?
O6 Ag3 Ag1 162.64(13) . . ?
Ag2 Ag3 Ag1 56.995(16) . . ?
N1 Ag4 S1 125.22(15) . . ?
N1 Ag4 S2 132.23(15) . 7_556 ?
S1 Ag4 S2 102.55(6) . 7_556 ?
N2 Ag5 S3 121.90(16) . . ?
N2 Ag5 S2 124.12(16) . 7_556 ?
S3 Ag5 S2 112.87(6) . 7_556 ?
N2 Ag5 Ag1 131.97(15) . 7_556 ?
S3 Ag5 Ag1 78.39(4) . 7_556 ?
S2 Ag5 Ag1 49.20(4) 7_556 7_556 ?
N3 Ag6 S3 119.08(17) . 7_556 ?
N3 Ag6 S1 120.43(16) . . ?
S3 Ag6 S1 119.21(6) 7_556 . ?
N3 Ag6 Ag2 141.33(16) . 7_556 ?
S3 Ag6 Ag2 52.28(4) 7_556 7_556 ?
S1 Ag6 Ag2 86.44(4) . 7_556 ?
N3 Ag6 Ag1 130.41(16) . . ?
S3 Ag6 Ag1 81.39(4) 7_556 . ?
S1 Ag6 Ag1 50.89(4) . . ?
Ag2 Ag6 Ag1 87.78(2) 7_556 . ?
C1 S1 Ag1 111.7(4) . . ?
C1 S1 Ag3 104.2(4) . . ?
Ag1 S1 Ag3 75.76(5) . . ?
C1 S1 Ag4 109.6(3) . . ?
Ag1 S1 Ag4 138.69(7) . . ?
Ag3 S1 Ag4 92.67(6) . . ?
C1 S1 Ag6 106.1(3) . . ?
Ag1 S1 Ag6 74.70(5) . . ?
Ag3 S1 Ag6 143.61(7) . . ?
Ag4 S1 Ag6 95.65(6) . . ?
C9 S2 Ag2 110.9(3) . . ?
C9 S2 Ag1 108.0(2) . . ?
Ag2 S2 Ag1 72.35(5) . . ?
C9 S2 Ag5 108.3(3) . 7_556 ?
Ag2 S2 Ag5 137.21(7) . 7_556 ?
Ag1 S2 Ag5 79.95(5) . 7_556 ?
C9 S2 Ag4 112.8(2) . 7_556 ?
Ag2 S2 Ag4 88.49(6) . 7_556 ?
Ag1 S2 Ag4 138.90(7) . 7_556 ?
Ag5 S2 Ag4 91.72(6) 7_556 7_556 ?
C29 S3 Ag2 111.6(3) . . ?
C29 S3 Ag5 114.2(3) . . ?
Ag2 S3 Ag5 133.67(7) . . ?
C29 S3 Ag3 106.2(4) . . ?
Ag2 S3 Ag3 74.50(5) . . ?
Ag5 S3 Ag3 86.10(6) . . ?
C29 S3 Ag6 106.2(5) . 7_556 ?
Ag2 S3 Ag6 71.45(5) . 7_556 ?
Ag5 S3 Ag6 101.99(6) . 7_556 ?
Ag3 S3 Ag6 139.51(7) . 7_556 ?
N7 O6 Ag3 115.0(4) . . ?
N5 O9 Ag2 110.5(4) . . ?
C8 N1 C4 117.1(6) . . ?
C8 N1 Ag4 121.7(5) . . ?
C4 N1 Ag4 121.3(5) . . ?
C22 N2 C26 116.8(6) . . ?
C22 N2 Ag5 121.1(5) . . ?
C26 N2 Ag5 121.5(5) . . ?
C17 N3 C21 117.4(7) . . ?
C17 N3 Ag6 121.7(5) . . ?
C21 N3 Ag6 120.7(5) . . ?
C12 N4 C16 116.3(7) . . ?
C12 N4 Ag3 119.5(5) . . ?
C16 N4 Ag3 124.1(5) . . ?
O8 N5 O7 121.9(7) . . ?
O8 N5 O9 118.4(7) . . ?
O7 N5 O9 119.7(7) . . ?
O2 N6 O3 119.7(7) . . ?
O2 N6 O1 120.2(7) . . ?
O3 N6 O1 120.0(6) . . ?
O6 N7 O5 119.8(6) . . ?
O6 N7 O4 120.8(6) . . ?
O5 N7 O4 119.4(6) . . ?
C3A C1 C2 127.3(9) . . ?
C3B C1 C2 119.9(13) . . ?
C3A C1 S1 119.1(8) . . ?
C3B C1 S1 117.4(12) . . ?
C2 C1 S1 112.4(6) . . ?
C3A C1 H1 93.6 . . ?
C2 C1 H1 93.6 . . ?
S1 C1 H1 93.6 . . ?
C1 C2 H2A 109.5 . . ?
C1 C2 H2AB 109.5 . . ?
H2A C2 H2AB 109.5 . . ?
C1 C2 H2AC 109.5 . . ?
H2A C2 H2AC 109.5 . . ?
H2AB C2 H2AC 109.5 . . ?
C1 C3A H3A1 109.5 . . ?
C1 C3A H3A2 109.5 . . ?
H3A1 C3A H3A2 109.5 . . ?
C1 C3A H3A3 109.5 . . ?
H3A1 C3A H3A3 109.5 . . ?
H3A2 C3A H3A3 109.5 . . ?
C1 C3B H3B1 109.5 . . ?
C1 C3B H3B2 109.5 . . ?
H3B1 C3B H3B2 109.5 . . ?
C1 C3B H3B3 109.5 . . ?
H3B1 C3B H3B3 109.5 . . ?
H3B2 C3B H3B3 109.5 . . ?
N1 C4 C5 123.5(7) . . ?
N1 C4 H4 118.3 . . ?
C5 C4 H4 118.3 . . ?
C4 C5 C6 119.2(7) . . ?
C4 C5 H5 120.4 . . ?
C6 C5 H5 120.4 . . ?
C7 C6 C5 118.4(7) . . ?
C7 C6 H6 120.8 . . ?
C5 C6 H6 120.8 . . ?
C6 C7 C8 119.1(7) . . ?
C6 C7 H7 120.5 . . ?
C8 C7 H7 120.5 . . ?
N1 C8 C7 122.8(7) . . ?
N1 C8 H8 118.6 . . ?
C7 C8 H8 118.6 . . ?
C10 C9 C11 111.6(8) . . ?
C10 C9 S2 108.3(6) . . ?
C11 C9 S2 112.8(6) . . ?
C10 C9 H9 108.0 . . ?
C11 C9 H9 108.0 . . ?
S2 C9 H9 108.0 . . ?
C9 C10 H10A 109.5 . . ?
C9 C10 H10B 109.5 . . ?
H10A C10 H10B 109.5 . . ?
C9 C10 H10C 109.5 . . ?
H10A C10 H10C 109.5 . . ?
H10B C10 H10C 109.5 . . ?
C9 C11 H11A 109.5 . . ?
C9 C11 H11B 109.5 . . ?
H11A C11 H11B 109.5 . . ?
C9 C11 H11C 109.5 . . ?
H11A C11 H11C 109.5 . . ?
H11B C11 H11C 109.5 . . ?
N4 C12 C13 123.5(8) . . ?
N4 C12 H12 118.3 . . ?
C13 C12 H12 118.3 . . ?
C14 C13 C12 118.9(9) . . ?
C14 C13 H13 120.5 . . ?
C12 C13 H13 120.5 . . ?
C15 C14 C13 118.1(8) . . ?
C15 C14 H14 121.0 . . ?
C13 C14 H14 121.0 . . ?
C14 C15 C16 119.5(7) . . ?
C14 C15 H15 120.3 . . ?
C16 C15 H15 120.3 . . ?
N4 C16 C15 123.6(7) . . ?
N4 C16 H16 118.2 . . ?
C15 C16 H16 118.2 . . ?
N3 C17 C18 122.5(9) . . ?
N3 C17 H17 118.7 . . ?
C18 C17 H17 118.7 . . ?
C19 C18 C17 118.9(10) . . ?
C19 C18 H18 120.5 . . ?
C17 C18 H18 120.5 . . ?
C20 C19 C18 118.9(9) . . ?
C20 C19 H19 120.6 . . ?
C18 C19 H19 120.6 . . ?
C19 C20 C21 119.5(10) . . ?
C19 C20 H20 120.2 . . ?
C21 C20 H20 120.2 . . ?
N3 C21 C20 122.7(9) . . ?
N3 C21 H21 118.6 . . ?
C20 C21 H21 118.6 . . ?
N2 C22 C23 124.1(7) . . ?
N2 C22 H22 118.0 . . ?
C23 C22 H22 118.0 . . ?
C22 C23 C24 118.7(7) . . ?
C22 C23 H23 120.7 . . ?
C24 C23 H23 120.7 . . ?
C23 C24 C25 118.5(7) . . ?
C23 C24 H24 120.8 . . ?
C25 C24 H24 120.8 . . ?
C26 C25 C24 119.3(7) . . ?
C26 C25 H25 120.3 . . ?
C24 C25 H25 120.3 . . ?
N2 C26 C25 122.6(7) . . ?
N2 C26 H26 118.7 . . ?
C25 C26 H26 118.7 . . ?
C29 C27 H27A 109.5 . . ?
C29 C27 H27B 109.5 . . ?
H27A C27 H27B 109.5 . . ?
C29 C27 H27C 109.5 . . ?
H27A C27 H27C 109.5 . . ?
H27B C27 H27C 109.5 . . ?
C29 C28 H28A 109.5 . . ?
C29 C28 H28B 109.5 . . ?
H28A C28 H28B 109.5 . . ?
C29 C28 H28C 109.5 . . ?
H28A C28 H28C 109.5 . . ?
H28B C28 H28C 109.5 . . ?
C27 C29 C28 127.2(8) . . ?
C27 C29 S3 114.8(7) . . ?
C28 C29 S3 118.0(6) . . ?
C27 C29 H29 90.6 . . ?
C28 C29 H29 90.6 . . ?
S3 C29 H29 90.6 . . ?

loop_
_geom_bond_atom_site_label_1
_geom_bond_atom_site_label_2
_geom_bond_distance
_geom_bond_site_symmetry_2
_geom_bond_publ_flag
Ag1 S1 2.4572(17) . ?
Ag1 S2 2.4869(17) . ?
Ag1 Ag2 2.9066(7) . ?
Ag1 Ag6 3.0548(8) . ?
Ag1 Ag3 3.0724(7) . ?
Ag1 Ag5 3.2349(7) 7_556 ?
Ag2 S2 2.4370(17) . ?
Ag2 S3 2.4381(17) . ?
Ag2 O9 2.481(5) . ?
Ag2 Ag6 2.9220(8) 7_556 ?
Ag2 Ag3 3.0187(8) . ?
Ag3 N4 2.362(6) . ?
Ag3 S1 2.5454(19) . ?
Ag3 S3 2.5472(18) . ?
Ag3 O6 2.576(5) . ?
Ag4 N1 2.262(5) . ?
Ag4 S1 2.5526(18) . ?
Ag4 S2 2.5762(18) 7_556 ?
Ag5 N2 2.273(6) . ?
Ag5 S3 2.5270(18) . ?
Ag5 S2 2.5475(18) 7_556 ?
Ag5 Ag1 3.2348(7) 7_556 ?
Ag6 N3 2.275(6) . ?
Ag6 S3 2.5633(18) 7_556 ?
Ag6 S1 2.5755(19) . ?
Ag6 Ag2 2.9220(8) 7_556 ?
S1 C1 1.851(8) . ?
S2 C9 1.860(7) . ?
S2 Ag5 2.5475(18) 7_556 ?
S2 Ag4 2.5762(18) 7_556 ?
S3 C29 1.843(8) . ?
S3 Ag6 2.5633(18) 7_556 ?
O1 N6 1.266(8) . ?
O2 N6 1.242(7) . ?
O3 N6 1.248(8) . ?
O4 N7 1.263(7) . ?
O5 N7 1.246(7) . ?
O6 N7 1.239(7) . ?
O7 N5 1.247(8) . ?
O8 N5 1.226(8) . ?
O9 N5 1.254(8) . ?
N1 C8 1.331(9) . ?
N1 C4 1.336(9) . ?
N2 C22 1.337(9) . ?
N2 C26 1.338(9) . ?
N3 C17 1.329(10) . ?
N3 C21 1.341(10) . ?
N4 C12 1.334(9) . ?
N4 C16 1.335(8) . ?
C1 C3A 1.321(15) . ?
C1 C3B 1.42(2) . ?
C1 C2 1.464(10) . ?
C1 H1 1.0000 . ?
C2 H2A 0.9800 . ?
C2 H2AB 0.9800 . ?
C2 H2AC 0.9800 . ?
C3A H3A1 0.9800 . ?
C3A H3A2 0.9800 . ?
C3A H3A3 0.9800 . ?
C3B H3B1 0.9800 . ?
C3B H3B2 0.9800 . ?
C3B H3B3 0.9800 . ?
C4 C5 1.366(9) . ?
C4 H4 0.9500 . ?
C5 C6 1.371(10) . ?
C5 H5 0.9500 . ?
C6 C7 1.371(11) . ?
C6 H6 0.9500 . ?
C7 C8 1.384(10) . ?
C7 H7 0.9500 . ?
C8 H8 0.9500 . ?
C9 C10 1.473(11) . ?
C9 C11 1.502(11) . ?
C9 H9 1.0000 . ?
C10 H10A 0.9800 . ?
C10 H10B 0.9800 . ?
C10 H10C 0.9800 . ?
C11 H11A 0.9800 . ?
C11 H11B 0.9800 . ?
C11 H11C 0.9800 . ?
C12 C13 1.387(12) . ?
C12 H12 0.9500 . ?
C13 C14 1.375(12) . ?
C13 H13 0.9500 . ?
C14 C15 1.367(12) . ?
C14 H14 0.9500 . ?
C15 C16 1.377(10) . ?
C15 H15 0.9500 . ?
C16 H16 0.9500 . ?
C17 C18 1.391(11) . ?
C17 H17 0.9500 . ?
C18 C19 1.375(14) . ?
C18 H18 0.9500 . ?
C19 C20 1.350(14) . ?
C19 H19 0.9500 . ?
C20 C21 1.380(11) . ?
C20 H20 0.9500 . ?
C21 H21 0.9500 . ?
C22 C23 1.361(10) . ?
C22 H22 0.9500 . ?
C23 C24 1.374(11) . ?
C23 H23 0.9500 . ?
C24 C25 1.376(11) . ?
C24 H24 0.9500 . ?
C25 C26 1.375(10) . ?
C25 H25 0.9500 . ?
C26 H26 0.9500 . ?
C27 C29 1.378(12) . ?
C27 H27A 0.9800 . ?
C27 H27B 0.9800 . ?
C27 H27C 0.9800 . ?
C28 C29 1.392(11) . ?
C28 H28A 0.9800 . ?
C28 H28B 0.9800 . ?
C28 H28C 0.9800 . ?
C29 H29 1.0000 . ?
